data_4083173
loop_
_publ_author_name
'Serrano, Oracio'
'Nicasio-Collazo, Juan'
'Morales, Guadalupe'
'Alvarado-Monz\'on, J. Carlos'
'Torres-Huerta, Aar\'on'
'H\"opfl, Herbert'
'L\'opez, Jorge A.'
'Esqueda, Ana C.'

_publ_section_title
;
 Synthesis and Characterization of [Ir(AcacBiMs)(COD)] and
 [cis-Ir(AcacBiMs)2(COE-OH)]
;
_journal_issue 10
_journal_name_full Organometallics
_journal_page_first 2561
_journal_paper_doi 10.1021/om500230k
_journal_volume 33
_journal_year 2014
_chemical_formula_moiety 'C29 H31 Ir O2'
_chemical_formula_sum 'C29 H31 Ir O2'
_chemical_formula_weight 603.74
_chemical_name_systematic
;

 ?

;
_space_group_IT_number 15
_symmetry_cell_setting monoclinic
_symmetry_space_group_name_Hall '-C 2yc'
_symmetry_space_group_name_H-M 'C 1 2/c 1'
_atom_sites_solution_hydrogens geom
_atom_sites_solution_primary direct
_atom_sites_solution_secondary difmap
_audit_creation_method SHELXL-97
_cell_angle_alpha 90.00
_cell_angle_beta 102.993(2)
_cell_angle_gamma 90.00
_cell_formula_units_Z 8
_cell_length_a 27.140(3)
_cell_length_b 10.6001(11)
_cell_length_c 17.9998(19)
_cell_measurement_reflns_used 6567
_cell_measurement_temperature 293(2)
_cell_measurement_theta_max 25.18
_cell_measurement_theta_min 2.28
_cell_volume 5045.7(9)
_computing_cell_refinement 'Bruker SAINT'
_computing_data_collection 'Bruker SMART'
_computing_data_reduction 'Bruker SHELXTL'
_computing_molecular_graphics 'Bruker SHELXTL'
_computing_publication_material 'Bruker SHELXTL'
_computing_structure_refinement 'SHELXL-97 (Sheldrick, 1997)'
_computing_structure_solution 'SHELXS-97 (Sheldrick, 1990)'
_diffrn_ambient_temperature 293(2)
_diffrn_measured_fraction_theta_full 1.000
_diffrn_measured_fraction_theta_max 1.000
_diffrn_measurement_device_type 'CCD area detector'
_diffrn_measurement_method 'phi and omega scans'
_diffrn_radiation_monochromator graphite
_diffrn_radiation_source 'fine-focus sealed tube'
_diffrn_radiation_type MoK\a
_diffrn_radiation_wavelength 0.71073
_diffrn_reflns_av_R_equivalents 0.0497
_diffrn_reflns_av_sigmaI/netI 0.0371
_diffrn_reflns_limit_h_max 32
_diffrn_reflns_limit_h_min -32
_diffrn_reflns_limit_k_max 12
_diffrn_reflns_limit_k_min -12
_diffrn_reflns_limit_l_max 21
_diffrn_reflns_limit_l_min -21
_diffrn_reflns_number 23902
_diffrn_reflns_theta_full 25.00
_diffrn_reflns_theta_max 25.00
_diffrn_reflns_theta_min 2.07
_exptl_absorpt_coefficient_mu 5.314
_exptl_absorpt_correction_T_max 0.43
_exptl_absorpt_correction_T_min 0.21
_exptl_absorpt_correction_type multi-scan
_exptl_absorpt_process_details SADABS
_exptl_crystal_colour yellow
_exptl_crystal_density_diffrn 1.590
_exptl_crystal_density_method 'not measured'
_exptl_crystal_description 'rectangular prism'
_exptl_crystal_F_000 2384
_exptl_crystal_size_max 0.43
_exptl_crystal_size_mid 0.32
_exptl_crystal_size_min 0.19
_refine_diff_density_max 0.966
_refine_diff_density_min -1.211
_refine_diff_density_rms 0.098
_refine_ls_extinction_method none
_refine_ls_goodness_of_fit_ref 1.085
_refine_ls_hydrogen_treatment constr
_refine_ls_matrix_type full
_refine_ls_number_parameters 295
_refine_ls_number_reflns 4449
_refine_ls_number_restraints 0
_refine_ls_restrained_S_all 1.085
_refine_ls_R_factor_all 0.0429
_refine_ls_R_factor_gt 0.0343
_refine_ls_shift/su_max 0.001
_refine_ls_shift/su_mean 0.000
_refine_ls_structure_factor_coef Fsqd
_refine_ls_weighting_details 'calc w=1/[\s^2^(Fo^2^)+(0.0515P)^2^+0.7699P] where P=(Fo^2^+2Fc^2^)/3'
_refine_ls_weighting_scheme calc
_refine_ls_wR_factor_gt 0.0852
_refine_ls_wR_factor_ref 0.0894
_reflns_number_gt 3812
_reflns_number_total 4449
_reflns_threshold_expression >2sigma(I)
_cod_data_source_file om500230k_si_002.cif
_cod_data_source_block 80herbm
_cod_depositor_comments
;
The following automatic conversions were performed:

'_symmetry_cell_setting' value 'Monoclinic' changed to 'monoclinic'
according to
/usr/data/users/saulius/crontab/automatic-downloads/rss-feeds/ACS/lib/dictionaries/cif_core.dic
dictionary named 'cif_core.dic' version 2.4.2 from 2011-04-26.

Automatic conversion script
Id: cif_fix_values 2281 2013-09-26 08:29:07Z andrius 

 Adding full bibliography for 4083173--4083174.cif.
;
_cod_original_sg_symbol_H-M C2/c
_cod_database_code 4083173

loop_
_symmetry_equiv_pos_as_xyz
'x, y, z'
'-x, y, -z+1/2'
'x+1/2, y+1/2, z'
'-x+1/2, y+1/2, -z+1/2'
'-x, -y, -z'
'x, -y, z-1/2'
'-x+1/2, -y+1/2, -z'
'x+1/2, -y+1/2, z-1/2'

loop_
_atom_site_label
_atom_site_type_symbol
_atom_site_fract_x
_atom_site_fract_y
_atom_site_fract_z
_atom_site_U_iso_or_equiv
_atom_site_adp_type
_atom_site_occupancy
_atom_site_symmetry_multiplicity
_atom_site_calc_flag
_atom_site_refinement_flags
Ir1 Ir 0.199997(7) 0.72144(2) 0.199143(12) 0.04161(10) Uani 1 1 d .
O1 O 0.18125(16) 0.7694(4) 0.2987(2) 0.0536(11) Uani 1 1 d .
O2 O 0.12961(13) 0.6460(4) 0.1579(2) 0.0491(10) Uani 1 1 d .
C1 C 0.1385(2) 0.7514(5) 0.3144(3) 0.0473(14) Uani 1 1 d .
C2 C 0.0977(2) 0.6865(6) 0.2681(4) 0.0577(16) Uani 1 1 d .
H2 H 0.0692 0.6753 0.2880 0.069 Uiso 1 1 calc R
C3 C 0.09528(19) 0.6375(6) 0.1961(3) 0.0489(14) Uani 1 1 d .
C4 C 0.1312(2) 0.8105(5) 0.3864(3) 0.0464(14) Uani 1 1 d .
C5 C 0.1003(2) 0.9162(6) 0.3851(3) 0.0520(15) Uani 1 1 d .
C6 C 0.0953(2) 0.9672(7) 0.4548(4) 0.0650(18) Uani 1 1 d .
H6 H 0.0759 1.0396 0.4547 0.078 Uiso 1 1 calc R
C7 C 0.1184(2) 0.9132(7) 0.5237(4) 0.0634(18) Uani 1 1 d .
C8 C 0.1495(2) 0.8102(6) 0.5232(4) 0.0570(16) Uani 1 1 d .
H8 H 0.1658 0.7744 0.5694 0.068 Uiso 1 1 calc R
C9 C 0.1572(2) 0.7592(6) 0.4567(4) 0.0520(15) Uani 1 1 d .
C10 C 0.0729(3) 0.9766(8) 0.3119(4) 0.083(2) Uani 1 1 d .
H10A H 0.0959 0.9890 0.2792 0.124 Uiso 1 1 calc R
H10B H 0.0595 1.0566 0.3228 0.124 Uiso 1 1 calc R
H10C H 0.0457 0.9228 0.2870 0.124 Uiso 1 1 calc R
C11 C 0.1105(3) 0.9676(8) 0.5971(4) 0.097(3) Uani 1 1 d .
H11A H 0.1375 0.9415 0.6384 0.146 Uiso 1 1 calc R
H11B H 0.0789 0.9382 0.6061 0.146 Uiso 1 1 calc R
H11C H 0.1100 1.0580 0.5939 0.146 Uiso 1 1 calc R
C12 C 0.1922(3) 0.6482(7) 0.4594(4) 0.079(2) Uani 1 1 d .
H12A H 0.2214 0.6736 0.4414 0.118 Uiso 1 1 calc R
H12B H 0.1750 0.5818 0.4276 0.118 Uiso 1 1 calc R
H12C H 0.2026 0.6185 0.5110 0.118 Uiso 1 1 calc R
C13 C 0.04879(18) 0.5678(6) 0.1572(3) 0.0459(14) Uani 1 1 d .
C14 C 0.0103(2) 0.6309(6) 0.1070(4) 0.0538(15) Uani 1 1 d .
C15 C -0.0335(2) 0.5635(7) 0.0723(4) 0.0612(17) Uani 1 1 d .
H15 H -0.0592 0.6056 0.0384 0.073 Uiso 1 1 calc R
C16 C -0.0397(2) 0.4410(8) 0.0860(4) 0.0643(19) Uani 1 1 d .
C17 C -0.0005(2) 0.3791(7) 0.1342(4) 0.0696(19) Uani 1 1 d .
H17 H -0.0039 0.2934 0.1431 0.083 Uiso 1 1 calc R
C18 C 0.0443(2) 0.4410(7) 0.1705(4) 0.0594(17) Uani 1 1 d .
C19 C 0.0152(3) 0.7680(7) 0.0889(6) 0.089(3) Uani 1 1 d .
H19A H 0.0160 0.8176 0.1337 0.133 Uiso 1 1 calc R
H19B H -0.0131 0.7931 0.0494 0.133 Uiso 1 1 calc R
H19C H 0.0459 0.7808 0.0719 0.133 Uiso 1 1 calc R
C20 C -0.0875(3) 0.3728(9) 0.0498(5) 0.093(3) Uani 1 1 d .
H20A H -0.1148 0.4032 0.0709 0.139 Uiso 1 1 calc R
H20B H -0.0831 0.2840 0.0595 0.139 Uiso 1 1 calc R
H20C H -0.0953 0.3875 -0.0042 0.139 Uiso 1 1 calc R
C21 C 0.0864(3) 0.3691(8) 0.2226(5) 0.100(3) Uani 1 1 d .
H21A H 0.1167 0.3758 0.2039 0.150 Uiso 1 1 calc R
H21B H 0.0770 0.2820 0.2239 0.150 Uiso 1 1 calc R
H21C H 0.0921 0.4039 0.2730 0.150 Uiso 1 1 calc R
C22 C 0.2769(2) 0.7145(6) 0.2530(4) 0.0585(18) Uani 1 1 d .
C23 C 0.26405(18) 0.8386(6) 0.2299(3) 0.0482(14) Uani 1 1 d .
C24 C 0.2782(3) 0.8974(7) 0.1605(4) 0.0697(19) Uani 1 1 d .
H24A H 0.2793 0.9884 0.1668 0.084 Uiso 1 1 calc R
H24B H 0.3121 0.8698 0.1589 0.084 Uiso 1 1 calc R
C25 C 0.2435(3) 0.8668(7) 0.0858(4) 0.072(2) Uani 1 1 d .
H25A H 0.2637 0.8481 0.0490 0.087 Uiso 1 1 calc R
H25B H 0.2232 0.9408 0.0679 0.087 Uiso 1 1 calc R
C26 C 0.2080(2) 0.7560(6) 0.0882(4) 0.0526(16) Uani 1 1 d .
C27 C 0.2241(2) 0.6339(6) 0.1089(3) 0.0540(16) Uani 1 1 d .
C28 C 0.2809(2) 0.5995(8) 0.1309(4) 0.077(2) Uani 1 1 d .
H28A H 0.2845 0.5104 0.1210 0.092 Uiso 1 1 calc R
H28B H 0.2984 0.6462 0.0982 0.092 Uiso 1 1 calc R
C29 C 0.3059(2) 0.6258(7) 0.2116(5) 0.078(2) Uani 1 1 d .
H29A H 0.3389 0.6620 0.2131 0.094 Uiso 1 1 calc R
H29B H 0.3111 0.5464 0.2390 0.094 Uiso 1 1 calc R

loop_
_atom_site_aniso_label
_atom_site_aniso_U_11
_atom_site_aniso_U_22
_atom_site_aniso_U_33
_atom_site_aniso_U_23
_atom_site_aniso_U_13
_atom_site_aniso_U_12
Ir1 0.03313(14) 0.05528(17) 0.03768(15) -0.00374(10) 0.01063(10) -0.00819(9)
O1 0.048(2) 0.071(3) 0.045(2) -0.014(2) 0.018(2) -0.0184(19)
O2 0.0375(19) 0.069(3) 0.043(2) -0.0102(19) 0.0132(17) -0.0114(18)
C1 0.043(3) 0.057(4) 0.044(3) -0.011(3) 0.014(3) -0.009(3)
C2 0.045(3) 0.073(4) 0.059(4) -0.013(3) 0.019(3) -0.017(3)
C3 0.036(3) 0.067(4) 0.046(3) -0.005(3) 0.015(3) -0.007(3)
C4 0.044(3) 0.050(4) 0.050(3) -0.010(3) 0.022(3) -0.016(3)
C5 0.048(3) 0.060(4) 0.050(4) 0.001(3) 0.015(3) -0.003(3)
C6 0.061(4) 0.062(4) 0.073(5) -0.014(4) 0.016(3) 0.004(3)
C7 0.066(4) 0.077(5) 0.049(4) -0.022(3) 0.016(3) -0.005(4)
C8 0.065(4) 0.056(4) 0.049(4) -0.010(3) 0.011(3) 0.000(3)
C9 0.061(4) 0.047(3) 0.049(4) -0.007(3) 0.014(3) 0.000(3)
C10 0.076(5) 0.100(6) 0.069(5) 0.013(4) 0.011(4) 0.010(4)
C11 0.123(7) 0.106(7) 0.065(5) -0.033(5) 0.026(5) 0.019(5)
C12 0.112(6) 0.059(5) 0.068(5) -0.009(4) 0.027(4) 0.021(4)
C13 0.030(3) 0.059(4) 0.049(3) -0.007(3) 0.011(2) -0.006(2)
C14 0.038(3) 0.063(4) 0.064(4) -0.010(3) 0.018(3) 0.004(3)
C15 0.035(3) 0.087(5) 0.057(4) -0.009(4) 0.003(3) 0.006(3)
C16 0.038(3) 0.090(6) 0.065(4) -0.025(4) 0.011(3) -0.016(3)
C17 0.054(4) 0.068(5) 0.084(5) -0.006(4) 0.010(4) -0.018(3)
C18 0.040(3) 0.075(5) 0.058(4) -0.002(3) 0.001(3) -0.005(3)
C19 0.070(5) 0.072(5) 0.123(8) 0.003(5) 0.018(5) 0.015(4)
C20 0.052(4) 0.121(8) 0.097(6) -0.027(5) -0.001(4) -0.028(4)
C21 0.081(5) 0.086(6) 0.114(7) 0.020(5) -0.018(5) -0.010(5)
C22 0.029(3) 0.075(5) 0.067(4) -0.006(3) 0.000(3) -0.011(3)
C23 0.033(3) 0.064(4) 0.047(3) -0.005(3) 0.007(2) -0.018(3)
C24 0.069(4) 0.080(5) 0.059(4) 0.002(4) 0.013(3) -0.030(4)
C25 0.066(4) 0.093(6) 0.060(4) 0.017(4) 0.019(3) -0.019(4)
C26 0.046(3) 0.072(4) 0.043(4) 0.002(3) 0.016(3) -0.006(3)
C27 0.052(3) 0.072(5) 0.042(3) -0.002(3) 0.020(3) 0.000(3)
C28 0.067(4) 0.098(6) 0.071(5) 0.001(4) 0.026(4) 0.027(4)
C29 0.047(4) 0.075(5) 0.108(6) -0.012(4) 0.007(4) -0.002(3)

loop_
_atom_type_symbol
_atom_type_description
_atom_type_scat_dispersion_real
_atom_type_scat_dispersion_imag
_atom_type_scat_source
C C 0.0033 0.0016 'International Tables Vol C Tables 4.2.6.8 and 6.1.1.4'
H H 0.0000 0.0000 'International Tables Vol C Tables 4.2.6.8 and 6.1.1.4'
O O 0.0106 0.0060 'International Tables Vol C Tables 4.2.6.8 and 6.1.1.4'
Ir Ir -1.4442 7.9887 'International Tables Vol C Tables 4.2.6.8 and 6.1.1.4'

loop_
_geom_angle_atom_site_label_1
_geom_angle_atom_site_label_2
_geom_angle_atom_site_label_3
_geom_angle
O1 Ir1 O2 91.09(15)
O1 Ir1 C26 154.0(2)
O2 Ir1 C26 90.7(2)
O1 Ir1 C22 91.2(2)
O2 Ir1 C22 154.7(2)
C26 Ir1 C22 98.1(3)
O1 Ir1 C27 167.3(2)
O2 Ir1 C27 88.53(19)
C26 Ir1 C27 38.7(2)
C22 Ir1 C27 83.8(3)
O1 Ir1 C23 88.64(19)
O2 Ir1 C23 166.4(2)
C26 Ir1 C23 83.7(2)
C22 Ir1 C23 38.9(2)
C27 Ir1 C23 94.7(2)
C1 O1 Ir1 125.5(4)
C3 O2 Ir1 124.4(3)
O1 C1 C2 125.4(5)
O1 C1 C4 115.9(5)
C2 C1 C4 118.7(5)
C3 C2 C1 127.2(5)
C3 C2 H2 116.4
C1 C2 H2 116.4
O2 C3 C2 126.1(5)
O2 C3 C13 115.0(5)
C2 C3 C13 118.9(5)
C5 C4 C9 120.1(5)
C5 C4 C1 121.2(6)
C9 C4 C1 118.6(5)
C4 C5 C6 118.3(6)
C4 C5 C10 122.3(6)
C6 C5 C10 119.4(6)
C7 C6 C5 121.9(6)
C7 C6 H6 119.1
C5 C6 H6 119.1
C6 C7 C8 118.5(6)
C6 C7 C11 120.3(7)
C8 C7 C11 121.2(7)
C9 C8 C7 122.0(6)
C9 C8 H8 119.0
C7 C8 H8 119.0
C8 C9 C4 119.2(6)
C8 C9 C12 119.8(6)
C4 C9 C12 121.0(6)
C5 C10 H10A 109.5
C5 C10 H10B 109.5
H10A C10 H10B 109.5
C5 C10 H10C 109.5
H10A C10 H10C 109.5
H10B C10 H10C 109.5
C7 C11 H11A 109.5
C7 C11 H11B 109.5
H11A C11 H11B 109.5
C7 C11 H11C 109.5
H11A C11 H11C 109.5
H11B C11 H11C 109.5
C9 C12 H12A 109.5
C9 C12 H12B 109.5
H12A C12 H12B 109.5
C9 C12 H12C 109.5
H12A C12 H12C 109.5
H12B C12 H12C 109.5
C18 C13 C14 120.1(5)
C18 C13 C3 120.0(5)
C14 C13 C3 120.0(5)
C13 C14 C15 118.7(6)
C13 C14 C19 121.1(6)
C15 C14 C19 120.2(6)
C16 C15 C14 122.6(6)
C16 C15 H15 118.7
C14 C15 H15 118.7
C15 C16 C17 117.9(6)
C15 C16 C20 121.2(7)
C17 C16 C20 120.9(7)
C16 C17 C18 122.3(7)
C16 C17 H17 118.9
C18 C17 H17 118.9
C13 C18 C17 118.4(6)
C13 C18 C21 121.1(6)
C17 C18 C21 120.5(7)
C14 C19 H19A 109.5
C14 C19 H19B 109.5
H19A C19 H19B 109.5
C14 C19 H19C 109.5
H19A C19 H19C 109.5
H19B C19 H19C 109.5
C16 C20 H20A 109.5
C16 C20 H20B 109.5
H20A C20 H20B 109.5
C16 C20 H20C 109.5
H20A C20 H20C 109.5
H20B C20 H20C 109.5
C18 C21 H21A 109.5
C18 C21 H21B 109.5
H21A C21 H21B 109.5
C18 C21 H21C 109.5
H21A C21 H21C 109.5
H21B C21 H21C 109.5
C23 C22 C29 123.8(6)
C23 C22 Ir1 70.9(3)
C29 C22 Ir1 111.4(4)
C22 C23 C24 122.5(6)
C22 C23 Ir1 70.1(3)
C24 C23 Ir1 111.9(4)
C25 C24 C23 115.1(5)
C25 C24 H24A 108.5
C23 C24 H24A 108.5
C25 C24 H24B 108.5
C23 C24 H24B 108.5
H24A C24 H24B 107.5
C24 C25 C26 114.6(5)
C24 C25 H25A 108.6
C26 C25 H25A 108.6
C24 C25 H25B 108.6
C26 C25 H25B 108.6
H25A C25 H25B 107.6
C27 C26 C25 124.3(6)
C27 C26 Ir1 71.0(3)
C25 C26 Ir1 111.4(4)
C26 C27 C28 121.5(6)
C26 C27 Ir1 70.3(4)
C28 C27 Ir1 111.8(4)
C29 C28 C27 114.6(5)
C29 C28 H28A 108.6
C27 C28 H28A 108.6
C29 C28 H28B 108.6
C27 C28 H28B 108.6
H28A C28 H28B 107.6
C28 C29 C22 115.0(6)
C28 C29 H29A 108.5
C22 C29 H29A 108.5
C28 C29 H29B 108.5
C22 C29 H29B 108.5
H29A C29 H29B 107.5

loop_
_geom_bond_atom_site_label_1
_geom_bond_atom_site_label_2
_geom_bond_distance
Ir1 O1 2.035(4)
Ir1 O2 2.050(3)
Ir1 C26 2.090(6)
Ir1 C22 2.096(6)
Ir1 C27 2.099(6)
Ir1 C23 2.107(5)
O1 C1 1.269(7)
O2 C3 1.280(6)
C1 C2 1.407(8)
C1 C4 1.493(8)
C2 C3 1.383(8)
C2 H2 0.9300
C3 C13 1.494(7)
C4 C5 1.396(8)
C4 C9 1.411(8)
C5 C6 1.400(8)
C5 C10 1.503(8)
C6 C7 1.382(9)
C6 H6 0.9300
C7 C8 1.382(9)
C7 C11 1.502(8)
C8 C9 1.371(9)
C8 H8 0.9300
C9 C12 1.507(9)
C10 H10A 0.9600
C10 H10B 0.9600
C10 H10C 0.9600
C11 H11A 0.9600
C11 H11B 0.9600
C11 H11C 0.9600
C12 H12A 0.9600
C12 H12B 0.9600
C12 H12C 0.9600
C13 C18 1.376(9)
C13 C14 1.390(8)
C14 C15 1.407(8)
C14 C19 1.501(10)
C15 C16 1.339(10)
C15 H15 0.9300
C16 C17 1.378(9)
C16 C20 1.501(8)
C17 C18 1.408(8)
C17 H17 0.9300
C18 C21 1.509(9)
C19 H19A 0.9600
C19 H19B 0.9600
C19 H19C 0.9600
C20 H20A 0.9600
C20 H20B 0.9600
C20 H20C 0.9600
C21 H21A 0.9600
C21 H21B 0.9600
C21 H21C 0.9600
C22 C23 1.400(9)
C22 C29 1.524(9)
C23 C24 1.521(8)
C24 C25 1.495(9)
C24 H24A 0.9700
C24 H24B 0.9700
C25 C26 1.524(9)
C25 H25A 0.9700
C25 H25B 0.9700
C26 C27 1.389(9)
C27 C28 1.547(8)
C28 C29 1.485(9)
C28 H28A 0.9700
C28 H28B 0.9700
C29 H29A 0.9700
C29 H29B 0.9700

loop_
_geom_torsion_atom_site_label_1
_geom_torsion_atom_site_label_2
_geom_torsion_atom_site_label_3
_geom_torsion_atom_site_label_4
_geom_torsion
O2 Ir1 O1 C1 -1.4(5)
C26 Ir1 O1 C1 92.3(7)
C22 Ir1 O1 C1 -156.2(5)
C27 Ir1 O1 C1 -89.6(10)
C23 Ir1 O1 C1 164.9(5)
O1 Ir1 O2 C3 -3.9(5)
C26 Ir1 O2 C3 -158.0(5)
C22 Ir1 O2 C3 91.3(7)
C27 Ir1 O2 C3 163.4(5)
C23 Ir1 O2 C3 -92.6(8)
Ir1 O1 C1 C2 5.2(9)
Ir1 O1 C1 C4 -171.7(4)
O1 C1 C2 C3 -4.2(12)
C4 C1 C2 C3 172.6(6)
Ir1 O2 C3 C2 6.0(9)
Ir1 O2 C3 C13 -174.2(4)
C1 C2 C3 O2 -2.2(12)
C1 C2 C3 C13 178.1(6)
O1 C1 C4 C5 107.0(6)
C2 C1 C4 C5 -70.1(8)
O1 C1 C4 C9 -71.6(7)
C2 C1 C4 C9 111.4(7)
C9 C4 C5 C6 -1.2(8)
C1 C4 C5 C6 -179.7(5)
C9 C4 C5 C10 178.4(6)
C1 C4 C5 C10 -0.1(8)
C4 C5 C6 C7 -2.5(9)
C10 C5 C6 C7 177.9(6)
C5 C6 C7 C8 3.8(10)
C5 C6 C7 C11 -177.6(6)
C6 C7 C8 C9 -1.4(10)
C11 C7 C8 C9 179.9(7)
C7 C8 C9 C4 -2.1(10)
C7 C8 C9 C12 178.9(7)
C5 C4 C9 C8 3.5(9)
C1 C4 C9 C8 -178.0(6)
C5 C4 C9 C12 -177.6(6)
C1 C4 C9 C12 0.9(9)
O2 C3 C13 C18 94.0(7)
C2 C3 C13 C18 -86.2(8)
O2 C3 C13 C14 -85.4(7)
C2 C3 C13 C14 94.3(7)
C18 C13 C14 C15 1.7(9)
C3 C13 C14 C15 -178.8(5)
C18 C13 C14 C19 -177.3(6)
C3 C13 C14 C19 2.2(9)
C13 C14 C15 C16 0.5(9)
C19 C14 C15 C16 179.5(7)
C14 C15 C16 C17 -2.3(10)
C14 C15 C16 C20 178.1(6)
C15 C16 C17 C18 1.9(10)
C20 C16 C17 C18 -178.5(6)
C14 C13 C18 C17 -2.0(9)
C3 C13 C18 C17 178.5(5)
C14 C13 C18 C21 177.8(6)
C3 C13 C18 C21 -1.6(9)
C16 C17 C18 C13 0.2(10)
C16 C17 C18 C21 -179.7(7)
O1 Ir1 C22 C23 -86.3(4)
O2 Ir1 C22 C23 178.5(4)
C26 Ir1 C22 C23 69.4(4)
C27 Ir1 C22 C23 105.4(4)
O1 Ir1 C22 C29 153.9(5)
O2 Ir1 C22 C29 58.8(8)
C26 Ir1 C22 C29 -50.4(5)
C27 Ir1 C22 C29 -14.3(5)
C23 Ir1 C22 C29 -119.8(7)
C29 C22 C23 C24 -0.4(9)
Ir1 C22 C23 C24 -103.8(5)
C29 C22 C23 Ir1 103.5(6)
O1 Ir1 C23 C22 93.6(4)
O2 Ir1 C23 C22 -177.3(6)
C26 Ir1 C23 C22 -111.2(4)
C27 Ir1 C23 C22 -74.0(4)
O1 Ir1 C23 C24 -148.3(5)
O2 Ir1 C23 C24 -59.3(10)
C26 Ir1 C23 C24 6.8(5)
C22 Ir1 C23 C24 118.0(6)
C27 Ir1 C23 C24 44.0(5)
C22 C23 C24 C25 82.5(8)
Ir1 C23 C24 C25 2.8(8)
C23 C24 C25 C26 -15.4(10)
C24 C25 C26 C27 -60.5(9)
C24 C25 C26 Ir1 20.5(8)
O1 Ir1 C26 C27 179.3(4)
O2 Ir1 C26 C27 -86.8(4)
C22 Ir1 C26 C27 69.4(4)
C23 Ir1 C26 C27 105.6(4)
O1 Ir1 C26 C25 58.9(7)
O2 Ir1 C26 C25 152.8(5)
C22 Ir1 C26 C25 -51.0(5)
C27 Ir1 C26 C25 -120.4(6)
C23 Ir1 C26 C25 -14.8(5)
C25 C26 C27 C28 -0.8(9)
Ir1 C26 C27 C28 -104.1(5)
C25 C26 C27 Ir1 103.4(6)
O2 Ir1 C27 C26 92.9(4)
C22 Ir1 C27 C26 -111.3(4)
C23 Ir1 C27 C26 -73.8(4)
O1 Ir1 C27 C28 -61.7(11)
O2 Ir1 C27 C28 -150.1(5)
C26 Ir1 C27 C28 117.0(6)
C22 Ir1 C27 C28 5.7(5)
C23 Ir1 C27 C28 43.1(5)
C26 C27 C28 C29 83.8(8)
Ir1 C27 C28 C29 4.3(8)
C27 C28 C29 C22 -16.6(10)
C23 C22 C29 C28 -59.9(9)
Ir1 C22 C29 C28 20.9(8)
